data_7044091
loop_
_publ_author_name
'Bilyachenko, Alexey'
'Korlyukov, Aleksander'
'Vologzhanina, Anna V. V.'
'Khrustalev, Victor N.'
'Kulakova, Alena Nikolaevna'
'Long, Jerome'
'Larionova, Joulia'
'Guari, Yannick'
'Dronova, Marina'
'Tsareva, Ulyana'
'Dorovatovskii, Pavel'
'Shubina, Elena'
'Levitsky, Mikhail'

_publ_section_title
;
 Bi- and Tri-metallic Cage Silsesquioxanes: Features of Supramolecular
 Assembling and Magnetic Properties
;
_journal_name_full 'Dalton Trans.'
_journal_paper_doi 10.1039/C7DT02017A
_journal_year 2017
_chemical_formula_moiety 'C60 H62 Cu2 Na2 O24 Si10'
_chemical_formula_sum 'C60 H62 Cu2 Na2 O24 Si10'
_chemical_formula_weight 1621.05
_space_group_crystal_system monoclinic
_space_group_IT_number 15
_space_group_name_Hall '-C 2yc'
_space_group_name_H-M_alt 'C 1 2/c 1'
_symmetry_space_group_name_Hall '-C 2yc'
_symmetry_space_group_name_H-M 'C 1 2/c 1'
_atom_sites_solution_hydrogens mixed
_atom_sites_solution_primary difmap
_atom_sites_solution_secondary difmap
_audit_creation_method SHELXL-2014/6
_audit_update_record
;
2017-07-25 deposited with the CCDC.
2017-09-01 downloaded from the CCDC.
;
_cell_angle_alpha 90
_cell_angle_beta 116.21(3)
_cell_angle_gamma 90
_cell_formula_units_Z 4
_cell_length_a 25.420(5)
_cell_length_b 16.080(3)
_cell_length_c 20.020(4)
_cell_measurement_reflns_used 500
_cell_measurement_temperature 100(2)
_cell_measurement_theta_max 30.0
_cell_measurement_theta_min 3.6
_cell_volume 7342(3)
_computing_cell_refinement 'iMosflm (Battye et al., 2011)'
_computing_data_collection 'Marccd (Doyle, 2011)'
_computing_data_reduction iMosflm
_computing_molecular_graphics 'SHELXTL (Sheldrick, 2015)'
_computing_publication_material SHELXTL
_computing_structure_refinement 'SHELXL (Sheldrick, 2015)'
_computing_structure_solution 'SHELXT (Sheldrick, 2015)'
_diffrn_ambient_temperature 100(2)
_diffrn_measured_fraction_theta_full 0.631
_diffrn_measured_fraction_theta_max 0.981
_diffrn_measurement_device_type 'MAR CCD'
_diffrn_measurement_method '/f scan'
_diffrn_radiation_type synchrotron
_diffrn_radiation_wavelength 0.96690
_diffrn_reflns_av_R_equivalents 0.0919
_diffrn_reflns_av_unetI/netI 0.2354
_diffrn_reflns_Laue_measured_fraction_full 0.631
_diffrn_reflns_Laue_measured_fraction_max 0.981
_diffrn_reflns_limit_h_max 26
_diffrn_reflns_limit_h_min -26
_diffrn_reflns_limit_k_max 16
_diffrn_reflns_limit_k_min -16
_diffrn_reflns_limit_l_max 20
_diffrn_reflns_limit_l_min -20
_diffrn_reflns_number 17856
_diffrn_reflns_point_group_measured_fraction_full 0.631
_diffrn_reflns_point_group_measured_fraction_max 0.981
_diffrn_reflns_theta_full 35.460
_diffrn_reflns_theta_max 29.996
_diffrn_reflns_theta_min 3.447
_exptl_absorpt_coefficient_mu 1.911
_exptl_absorpt_correction_T_max 0.840
_exptl_absorpt_correction_T_min 0.787
_exptl_absorpt_correction_type multi-scan
_exptl_absorpt_process_details 'Scala (Evans, 2005)'
_exptl_crystal_colour light-blue
_exptl_crystal_density_diffrn 1.467
_exptl_crystal_description prism
_exptl_crystal_F_000 3336
_exptl_crystal_size_max 0.12
_exptl_crystal_size_mid 0.10
_exptl_crystal_size_min 0.08
_refine_diff_density_max 1.073
_refine_diff_density_min -1.239
_refine_diff_density_rms 0.128
_refine_ls_extinction_method none
_refine_ls_goodness_of_fit_ref 0.938
_refine_ls_hydrogen_treatment constr
_refine_ls_matrix_type full
_refine_ls_number_parameters 460
_refine_ls_number_reflns 4187
_refine_ls_number_restraints 0
_refine_ls_restrained_S_all 0.938
_refine_ls_R_factor_all 0.1403
_refine_ls_R_factor_gt 0.1221
_refine_ls_shift/su_max 0.000
_refine_ls_shift/su_mean 0.000
_refine_ls_structure_factor_coef Fsqd
_refine_ls_weighting_details 'w=1/[\s^2^(Fo^2^)+(0.01P)^2^+90P] where P=(Fo^2^+2Fc^2^)/3'
_refine_ls_weighting_scheme calc
_refine_ls_wR_factor_gt 0.2637
_refine_ls_wR_factor_ref 0.2857
_reflns_Friedel_coverage 0.000
_reflns_number_gt 3164
_reflns_number_total 4187
_reflns_threshold_expression 'I > 2\s(I)'
_cod_data_source_file c7dt02017a2.cif
_cod_data_source_block Cu810
_cod_database_code 7044091
_shelx_space_group_comment
;
The symmetry employed for this shelxl refinement is uniquely defined
by the following loop, which should always be used as a source of
symmetry information in preference to the above space-group names.
They are only intended as comments.
;
_shelx_estimated_absorpt_t_min 0.800
_shelx_estimated_absorpt_t_max 0.861
_shelxl_version_number 2014/6

loop_
_space_group_symop_operation_xyz
'x, y, z'
'-x, y, -z+1/2'
'x+1/2, y+1/2, z'
'-x+1/2, y+1/2, -z+1/2'
'-x, -y, -z'
'x, -y, z-1/2'
'-x+1/2, -y+1/2, -z'
'x+1/2, -y+1/2, z-1/2'

loop_
_atom_site_label
_atom_site_type_symbol
_atom_site_fract_x
_atom_site_fract_y
_atom_site_fract_z
_atom_site_U_iso_or_equiv
_atom_site_adp_type
_atom_site_occupancy
_atom_site_site_symmetry_order
_atom_site_calc_flag
_atom_site_refinement_flags_posn
_atom_site_refinement_flags_adp
_atom_site_refinement_flags_occupancy
_atom_site_disorder_assembly
_atom_site_disorder_group
Cu1 Cu 0.49512(5) 0.39706(8) 0.67183(6) 0.0428(6) Uani 1 1 d . . . . .
Si1 Si 0.37454(12) 0.34406(18) 0.56038(15) 0.0457(9) Uani 1 1 d . . . . .
Si2 Si 0.37572(12) 0.41954(18) 0.69331(15) 0.0443(8) Uani 1 1 d . . . . .
Si3 Si 0.39047(12) 0.33108(18) 0.82867(15) 0.0448(8) Uani 1 1 d . . . . .
Si4 Si 0.43630(12) 0.16204(18) 0.79865(15) 0.0445(8) Uani 1 1 d . . . . .
Si5 Si 0.42809(12) 0.16951(18) 0.63351(15) 0.0433(8) Uani 1 1 d . . . . .
Na1 Na 0.48558(17) 0.3862(3) 0.5011(2) 0.0573(12) Uani 1 1 d . . . . .
O1 O 0.3428(3) 0.3815(4) 0.6092(4) 0.0444(17) Uani 1 1 d . . . . .
O2 O 0.3514(3) 0.3726(4) 0.7470(4) 0.0459(17) Uani 1 1 d . . . . .
O3 O 0.4003(3) 0.2333(4) 0.8159(4) 0.0513(19) Uani 1 1 d . . . . .
O4 O 0.4315(3) 0.1721(4) 0.7159(3) 0.0455(18) Uani 1 1 d . . . . .
O5 O 0.3929(3) 0.2487(4) 0.5875(4) 0.0511(18) Uani 1 1 d . . . . .
O6 O 0.4306(3) 0.3981(4) 0.5732(3) 0.0473(19) Uani 1 1 d . . . . .
O7 O 0.4454(3) 0.4042(4) 0.7241(3) 0.0431(18) Uani 1 1 d . . . . .
O8 O 0.4953(3) 0.1716(4) 0.6419(4) 0.0503(19) Uani 1 1 d . . . . .
O9 O 0.5498(3) 0.3794(4) 0.6299(3) 0.0472(18) Uani 1 1 d . . . . .
O10 O 0.4867(4) 0.2390(6) 0.4971(5) 0.079(3) Uani 1 1 d . . . . .
H10A H 0.4516 0.2192 0.4905 0.119 Uiso 1 1 d R U . . .
H10B H 0.4940 0.2226 0.4590 0.119 Uiso 1 1 d R U . . .
O11 O 0.4257(6) 0.4455(9) 0.3868(7) 0.078(4) Uani 0.6 1 d . . P A 1
H11A H 0.4323 0.4199 0.3512 0.117 Uiso 0.6 1 d R U P A 1
H11B H 0.3879 0.4391 0.3772 0.117 Uiso 0.6 1 d R U P A 1
O11' O 0.4062(8) 0.3472(13) 0.3773(11) 0.072(6) Uani 0.4 1 d . . P A 2
H11C H 0.4216 0.3408 0.3449 0.107 Uiso 0.4 1 d R U P A 2
H11D H 0.3789 0.3876 0.3610 0.107 Uiso 0.4 1 d R U P A 2
O12 O 0.5561(6) 0.4792(10) 0.5032(10) 0.062(4) Uani 0.5 1 d . . P A 1
H12A H 0.5635 0.4715 0.4636 0.093 Uiso 0.5 1 d R U P A 1
H12B H 0.5896 0.4729 0.5451 0.093 Uiso 0.5 1 d R U P A 1
O12' O 0.5530(6) 0.4325(10) 0.4546(10) 0.058(4) Uani 0.5 1 d . . P A 2
H12C H 0.5863 0.4501 0.4928 0.086 Uiso 0.5 1 d R U P A 2
H12D H 0.5368 0.4746 0.4224 0.086 Uiso 0.5 1 d R U P A 2
C1 C 0.3195(4) 0.3402(7) 0.4606(6) 0.047(3) Uani 1 1 d . . . . .
C2 C 0.2968(5) 0.2655(8) 0.4272(7) 0.066(3) Uani 1 1 d . . . . .
H2 H 0.3099 0.2156 0.4550 0.079 Uiso 1 1 calc R U . . .
C3 C 0.2550(5) 0.2615(8) 0.3534(6) 0.066(3) Uani 1 1 d . . . . .
H3 H 0.2398 0.2093 0.3310 0.079 Uiso 1 1 calc R U . . .
C4 C 0.2359(5) 0.3327(8) 0.3133(6) 0.057(3) Uani 1 1 d . . . . .
H4 H 0.2070 0.3305 0.2630 0.068 Uiso 1 1 calc R U . . .
C5 C 0.2582(5) 0.4069(7) 0.3453(6) 0.056(3) Uani 1 1 d . . . . .
H5 H 0.2455 0.4567 0.3172 0.068 Uiso 1 1 calc R U . . .
C6 C 0.2991(5) 0.4101(6) 0.4186(6) 0.053(3) Uani 1 1 d . . . . .
H6 H 0.3136 0.4627 0.4405 0.064 Uiso 1 1 calc R U . . .
C7 C 0.3594(5) 0.5316(7) 0.6909(5) 0.050(3) Uani 1 1 d . . . . .
C8 C 0.4020(6) 0.5911(8) 0.6983(6) 0.061(3) Uani 1 1 d . . . . .
H8 H 0.4398 0.5732 0.7055 0.073 Uiso 1 1 calc R U . . .
C9 C 0.3901(7) 0.6740(8) 0.6953(7) 0.075(4) Uani 1 1 d . . . . .
H9 H 0.4198 0.7135 0.7015 0.090 Uiso 1 1 calc R U . . .
C10 C 0.3356(7) 0.7002(9) 0.6833(7) 0.074(4) Uani 1 1 d . . . . .
H10 H 0.3270 0.7580 0.6785 0.089 Uiso 1 1 calc R U . . .
C11 C 0.2932(6) 0.6451(10) 0.6782(7) 0.073(4) Uani 1 1 d . . . . .
H11 H 0.2562 0.6641 0.6730 0.087 Uiso 1 1 calc R U . . .
C12 C 0.3052(5) 0.5619(8) 0.6808(6) 0.056(3) Uani 1 1 d . . . . .
H12 H 0.2753 0.5234 0.6754 0.068 Uiso 1 1 calc R U . . .
C13 C 0.3463(4) 0.3320(6) 0.8822(6) 0.046(3) Uani 1 1 d . . . . .
C14 C 0.2920(5) 0.3734(7) 0.8576(6) 0.052(3) Uani 1 1 d . . . . .
H14 H 0.2758 0.4008 0.8108 0.062 Uiso 1 1 calc R U . . .
C15 C 0.2620(5) 0.3744(8) 0.9014(7) 0.065(3) Uani 1 1 d . . . . .
H15 H 0.2258 0.4031 0.8844 0.077 Uiso 1 1 calc R U . . .
C16 C 0.2841(5) 0.3347(7) 0.9682(7) 0.062(3) Uani 1 1 d . . . . .
H16 H 0.2636 0.3368 0.9981 0.075 Uiso 1 1 calc R U . . .
C17 C 0.3357(5) 0.2916(7) 0.9926(6) 0.060(3) Uani 1 1 d . . . . .
H17 H 0.3506 0.2630 1.0388 0.072 Uiso 1 1 calc R U . . .
C18 C 0.3667(5) 0.2895(7) 0.9494(6) 0.053(3) Uani 1 1 d . . . . .
H18 H 0.4021 0.2586 0.9664 0.064 Uiso 1 1 calc R U . . .
C19 C 0.4080(5) 0.0592(7) 0.8070(6) 0.050(3) Uani 1 1 d . . . . .
C20 C 0.3807(5) 0.0431(7) 0.8529(6) 0.058(3) Uani 1 1 d . . . . .
H20 H 0.3763 0.0872 0.8817 0.069 Uiso 1 1 calc R U . . .
C21 C 0.3601(5) -0.0345(8) 0.8577(7) 0.072(4) Uani 1 1 d . . . . .
H21 H 0.3411 -0.0437 0.8886 0.086 Uiso 1 1 calc R U . . .
C22 C 0.3674(7) -0.0987(9) 0.8172(9) 0.088(5) Uani 1 1 d . . . . .
H22 H 0.3536 -0.1527 0.8206 0.106 Uiso 1 1 calc R U . . .
C23 C 0.3941(7) -0.0858(10) 0.7723(9) 0.098(5) Uani 1 1 d . . . . .
H23 H 0.4000 -0.1307 0.7455 0.117 Uiso 1 1 calc R U . . .
C24 C 0.4126(6) -0.0063(8) 0.7663(7) 0.073(4) Uani 1 1 d . . . . .
H24 H 0.4291 0.0032 0.7326 0.087 Uiso 1 1 calc R U . . .
C25 C 0.3918(4) 0.0752(6) 0.5823(5) 0.037(2) Uani 1 1 d . . . . .
C26 C 0.3305(5) 0.0696(7) 0.5476(6) 0.047(3) Uani 1 1 d . . . . .
H26 H 0.3081 0.1154 0.5506 0.056 Uiso 1 1 calc R U . . .
C27 C 0.3020(5) -0.0002(7) 0.5093(6) 0.050(3) Uani 1 1 d . . . . .
H27 H 0.2604 -0.0032 0.4873 0.060 Uiso 1 1 calc R U . . .
C28 C 0.3346(5) -0.0665(7) 0.5031(6) 0.050(3) Uani 1 1 d . . . . .
H28 H 0.3152 -0.1140 0.4747 0.060 Uiso 1 1 calc R U . . .
C29 C 0.3944(5) -0.0636(7) 0.5378(6) 0.054(3) Uani 1 1 d . . . . .
H29 H 0.4166 -0.1101 0.5353 0.065 Uiso 1 1 calc R U . . .
C30 C 0.4227(5) 0.0070(7) 0.5766(5) 0.047(3) Uani 1 1 d . . . . .
H30 H 0.4644 0.0087 0.5998 0.057 Uiso 1 1 calc R U . . .

loop_
_atom_site_aniso_label
_atom_site_aniso_U_11
_atom_site_aniso_U_22
_atom_site_aniso_U_33
_atom_site_aniso_U_23
_atom_site_aniso_U_13
_atom_site_aniso_U_12
Cu1 0.0421(9) 0.0532(10) 0.0331(9) 0.0006(6) 0.0166(7) 0.0004(5)
Si1 0.0472(17) 0.0528(19) 0.0356(16) -0.0016(13) 0.0168(14) 0.0004(13)
Si2 0.0431(17) 0.0518(18) 0.0361(17) -0.0037(13) 0.0159(14) 0.0050(13)
Si3 0.0448(17) 0.055(2) 0.0364(16) -0.0050(13) 0.0193(14) 0.0019(13)
Si4 0.0500(18) 0.0523(19) 0.0367(16) -0.0003(13) 0.0241(15) 0.0014(13)
Si5 0.0461(17) 0.0510(18) 0.0331(16) -0.0019(13) 0.0179(14) 0.0021(13)
Na1 0.054(3) 0.067(3) 0.048(2) 0.011(2) 0.020(2) 0.001(2)
O1 0.043(4) 0.057(4) 0.034(4) -0.002(3) 0.018(3) -0.003(3)
O2 0.042(4) 0.060(4) 0.040(4) 0.005(3) 0.021(3) -0.004(3)
O3 0.051(4) 0.063(5) 0.039(4) -0.003(3) 0.019(3) 0.003(3)
O4 0.046(4) 0.055(4) 0.035(4) 0.001(3) 0.017(3) 0.007(3)
O5 0.059(4) 0.053(4) 0.041(4) -0.006(3) 0.022(4) 0.005(3)
O6 0.049(4) 0.067(5) 0.018(3) 0.006(3) 0.007(3) 0.004(3)
O7 0.053(4) 0.059(4) 0.015(3) 0.003(3) 0.012(3) -0.002(3)
O8 0.052(4) 0.053(4) 0.041(4) -0.005(3) 0.016(3) -0.001(3)
O9 0.050(4) 0.069(5) 0.031(4) -0.004(3) 0.025(3) -0.004(4)
O10 0.079(6) 0.100(7) 0.070(6) 0.013(5) 0.042(5) 0.001(5)
O11 0.073(9) 0.103(12) 0.050(8) 0.006(8) 0.021(7) 0.011(8)
O11' 0.054(12) 0.095(16) 0.063(13) -0.015(11) 0.023(10) 0.006(11)
O12 0.057(9) 0.055(10) 0.069(11) 0.019(9) 0.024(8) -0.004(8)
O12' 0.061(9) 0.059(10) 0.068(11) 0.009(9) 0.042(8) 0.005(8)
C1 0.062(7) 0.058(8) 0.037(6) -0.003(6) 0.036(5) -0.008(6)
C2 0.076(8) 0.060(8) 0.051(7) 0.009(6) 0.019(7) -0.012(6)
C3 0.073(8) 0.068(8) 0.041(7) -0.009(6) 0.010(6) -0.021(6)
C4 0.057(7) 0.074(9) 0.036(6) 0.004(6) 0.017(6) -0.006(6)
C5 0.058(7) 0.052(7) 0.045(7) 0.016(6) 0.010(6) 0.000(6)
C6 0.062(7) 0.039(6) 0.052(7) 0.000(6) 0.020(6) -0.004(5)
C7 0.051(7) 0.067(8) 0.033(6) 0.001(5) 0.019(5) 0.000(6)
C8 0.074(8) 0.062(9) 0.050(7) -0.003(6) 0.031(6) 0.007(7)
C9 0.095(11) 0.059(9) 0.063(8) 0.006(6) 0.026(8) 0.001(8)
C10 0.095(11) 0.057(8) 0.054(8) -0.005(6) 0.019(8) 0.024(9)
C11 0.075(9) 0.091(11) 0.049(7) -0.012(7) 0.025(7) 0.031(9)
C12 0.064(8) 0.064(8) 0.043(6) -0.005(6) 0.025(6) 0.008(6)
C13 0.051(7) 0.047(6) 0.052(7) 0.000(5) 0.034(6) -0.007(5)
C14 0.062(7) 0.055(7) 0.046(6) -0.003(5) 0.031(6) 0.001(6)
C15 0.065(8) 0.071(8) 0.063(8) 0.008(7) 0.033(7) 0.005(6)
C16 0.069(8) 0.069(8) 0.067(9) -0.001(7) 0.046(7) 0.011(6)
C17 0.077(8) 0.070(8) 0.045(7) 0.004(6) 0.039(6) 0.008(7)
C18 0.064(7) 0.049(7) 0.053(7) 0.009(6) 0.033(6) -0.001(5)
C19 0.068(7) 0.052(7) 0.035(6) -0.011(5) 0.026(6) 0.003(5)
C20 0.077(8) 0.054(8) 0.051(7) -0.001(6) 0.036(6) 0.004(6)
C21 0.088(9) 0.063(9) 0.085(9) -0.003(8) 0.058(8) -0.025(7)
C22 0.134(13) 0.068(10) 0.098(11) -0.026(8) 0.082(10) -0.038(8)
C23 0.148(14) 0.080(11) 0.101(12) -0.038(9) 0.088(11) -0.035(9)
C24 0.096(9) 0.066(9) 0.076(9) 0.000(7) 0.055(8) -0.018(7)
C25 0.049(7) 0.042(6) 0.031(5) 0.005(5) 0.029(5) -0.002(5)
C26 0.059(7) 0.048(7) 0.044(6) 0.005(5) 0.033(6) 0.001(5)
C27 0.061(7) 0.047(7) 0.053(7) -0.004(6) 0.036(6) -0.008(6)
C28 0.061(8) 0.060(8) 0.041(6) -0.013(5) 0.034(6) -0.019(6)
C29 0.067(8) 0.050(7) 0.046(7) -0.008(6) 0.025(6) -0.001(6)
C30 0.055(6) 0.057(7) 0.038(6) -0.002(5) 0.028(5) -0.007(6)

loop_
_atom_type_symbol
_atom_type_description
_atom_type_scat_dispersion_real
_atom_type_scat_dispersion_imag
_atom_type_scat_source
C C 0.0070 0.0030 'International Tables Vol C Tables 4.2.6.8 and 6.1.1.4'
H H 0.0000 0.0000 'International Tables Vol C Tables 4.2.6.8 and 6.1.1.4'
O O 0.0210 0.0120 'International Tables Vol C Tables 4.2.6.8 and 6.1.1.4'
Na Na 0.0650 0.0480 'International Tables Vol C Tables 4.2.6.8 and 6.1.1.4'
Si Si 0.1370 0.1320 'International Tables Vol C Tables 4.2.6.8 and 6.1.1.4'
Cu Cu 0.0080 2.2110 'International Tables Vol C Tables 4.2.6.8 and 6.1.1.4'

loop_
_geom_angle_atom_site_label_1
_geom_angle_atom_site_label_2
_geom_angle_atom_site_label_3
_geom_angle
_geom_angle_site_symmetry_1
_geom_angle_site_symmetry_3
O6 Cu1 O9 90.4(3) . .
O6 Cu1 O7 173.0(3) . 2_656
O9 Cu1 O7 96.0(3) . 2_656
O6 Cu1 O7 95.0(3) . .
O9 Cu1 O7 172.6(3) . .
O7 Cu1 O7 78.9(3) 2_656 .
O6 Si1 O5 110.9(4) . .
O6 Si1 O1 110.3(4) . .
O5 Si1 O1 107.0(4) . .
O6 Si1 C1 112.7(4) . .
O5 Si1 C1 107.2(4) . .
O1 Si1 C1 108.5(4) . .
O7 Si2 O1 108.2(4) . .
O7 Si2 O2 110.3(3) . .
O1 Si2 O2 109.5(4) . .
O7 Si2 C7 110.8(4) . .
O1 Si2 C7 109.4(4) . .
O2 Si2 C7 108.7(4) . .
O9 Si3 O3 112.3(4) 2_656 .
O9 Si3 O2 110.1(4) 2_656 .
O3 Si3 O2 107.8(4) . .
O9 Si3 C13 112.2(4) 2_656 .
O3 Si3 C13 105.7(4) . .
O2 Si3 C13 108.6(4) . .
O3 Si4 O4 111.1(4) . .
O3 Si4 O8 107.7(4) . 2_656
O4 Si4 O8 108.2(4) . 2_656
O3 Si4 C19 109.9(5) . .
O4 Si4 C19 109.1(4) . .
O8 Si4 C19 110.7(4) 2_656 .
O5 Si5 O4 109.5(4) . .
O5 Si5 O8 109.6(4) . .
O4 Si5 O8 108.1(4) . .
O5 Si5 C25 108.8(4) . .
O4 Si5 C25 112.3(4) . .
O8 Si5 C25 108.6(4) . .
O12 Na1 O11 85.3(5) . .
O12 Na1 O9 81.6(5) . .
O11 Na1 O9 158.2(5) . .
O12 Na1 O10 128.6(5) . .
O11 Na1 O10 113.0(5) . .
O9 Na1 O10 88.7(3) . .
O12 Na1 O12 75.1(6) . 5_666
O11 Na1 O12 60.4(6) . 5_666
O9 Na1 O12 99.3(5) . 5_666
O10 Na1 O12 156.0(4) . 5_666
O9 Na1 O12' 99.7(5) . .
O10 Na1 O12' 106.0(5) . .
O12 Na1 O6 125.6(6) . .
O11 Na1 O6 104.8(4) . .
O9 Na1 O6 69.9(2) . .
O10 Na1 O6 96.8(3) . .
O12 Na1 O6 65.6(4) 5_666 .
O12' Na1 O6 154.9(5) . .
O9 Na1 O11' 159.9(6) . .
O10 Na1 O11' 74.4(5) . .
O12' Na1 O11' 95.5(7) . .
O6 Na1 O11' 100.7(5) . .
Si2 O1 Si1 126.3(4) . .
Si3 O2 Si2 127.2(4) . .
Si4 O3 Si3 150.3(5) . .
Si5 O4 Si4 172.7(5) . .
Si5 O5 Si1 162.1(5) . .
Si1 O6 Cu1 117.2(4) . .
Si1 O6 Na1 125.0(4) . .
Cu1 O6 Na1 99.0(3) . .
Si2 O7 Cu1 127.9(4) . 2_656
Si2 O7 Cu1 131.2(3) . .
Cu1 O7 Cu1 100.7(3) 2_656 .
Si4 O8 Si5 143.4(5) 2_656 .
Si3 O9 Cu1 123.6(4) 2_656 .
Si3 O9 Na1 129.5(4) 2_656 .
Cu1 O9 Na1 100.6(3) . .
Na1 O10 H10A 109.4 . .
Na1 O10 H10B 109.3 . .
H10A O10 H10B 109.5 . .
Na1 O11 H11A 108.7 . .
Na1 O11 H11B 109.6 . .
H11A O11 H11B 109.5 . .
Na1 O11' H11C 109.1 . .
Na1 O11' H11D 109.6 . .
H11C O11' H11D 109.5 . .
Na1 O12 Na1 104.9(6) . 5_666
Na1 O12 H12A 110.9 . .
Na1 O12 H12A 110.7 5_666 .
Na1 O12 H12B 110.5 . .
Na1 O12 H12B 111.0 5_666 .
H12A O12 H12B 108.8 . .
Na1 O12' H12C 109.5 . .
Na1 O12' H12D 109.4 . .
H12C O12' H12D 109.5 . .
C6 C1 C2 117.2(10) . .
C6 C1 Si1 122.4(8) . .
C2 C1 Si1 120.4(8) . .
C1 C2 C3 121.3(11) . .
C1 C2 H2 119.4 . .
C3 C2 H2 119.4 . .
C4 C3 C2 119.7(11) . .
C4 C3 H3 120.2 . .
C2 C3 H3 120.2 . .
C5 C4 C3 119.8(10) . .
C5 C4 H4 120.1 . .
C3 C4 H4 120.1 . .
C4 C5 C6 120.0(10) . .
C4 C5 H5 120.0 . .
C6 C5 H5 120.0 . .
C1 C6 C5 122.0(10) . .
C1 C6 H6 119.0 . .
C5 C6 H6 119.0 . .
C12 C7 C8 116.4(11) . .
C12 C7 Si2 123.0(9) . .
C8 C7 Si2 120.6(8) . .
C9 C8 C7 121.2(12) . .
C9 C8 H8 119.4 . .
C7 C8 H8 119.4 . .
C8 C9 C10 119.8(14) . .
C8 C9 H9 120.1 . .
C10 C9 H9 120.1 . .
C11 C10 C9 121.4(12) . .
C11 C10 H10 119.3 . .
C9 C10 H10 119.3 . .
C10 C11 C12 118.5(12) . .
C10 C11 H11 120.8 . .
C12 C11 H11 120.8 . .
C11 C12 C7 122.7(12) . .
C11 C12 H12 118.7 . .
C7 C12 H12 118.7 . .
C18 C13 C14 117.4(10) . .
C18 C13 Si3 119.4(8) . .
C14 C13 Si3 123.2(8) . .
C15 C14 C13 120.6(10) . .
C15 C14 H14 119.7 . .
C13 C14 H14 119.7 . .
C16 C15 C14 120.8(11) . .
C16 C15 H15 119.6 . .
C14 C15 H15 119.6 . .
C15 C16 C17 120.1(11) . .
C15 C16 H16 120.0 . .
C17 C16 H16 120.0 . .
C16 C17 C18 120.2(10) . .
C16 C17 H17 119.9 . .
C18 C17 H17 119.9 . .
C13 C18 C17 120.9(10) . .
C13 C18 H18 119.6 . .
C17 C18 H18 119.6 . .
C24 C19 C20 116.6(10) . .
C24 C19 Si4 119.8(9) . .
C20 C19 Si4 123.6(8) . .
C21 C20 C19 121.9(11) . .
C21 C20 H20 119.0 . .
C19 C20 H20 119.0 . .
C20 C21 C22 119.2(12) . .
C20 C21 H21 120.4 . .
C22 C21 H21 120.4 . .
C23 C22 C21 120.8(13) . .
C23 C22 H22 119.6 . .
C21 C22 H22 119.6 . .
C22 C23 C24 119.0(13) . .
C22 C23 H23 120.5 . .
C24 C23 H23 120.5 . .
C19 C24 C23 122.5(12) . .
C19 C24 H24 118.8 . .
C23 C24 H24 118.8 . .
C30 C25 C26 117.2(9) . .
C30 C25 Si5 122.5(7) . .
C26 C25 Si5 120.4(8) . .
C27 C26 C25 121.8(10) . .
C27 C26 H26 119.1 . .
C25 C26 H26 119.1 . .
C26 C27 C28 119.3(10) . .
C26 C27 H27 120.4 . .
C28 C27 H27 120.4 . .
C29 C28 C27 120.2(10) . .
C29 C28 H28 119.9 . .
C27 C28 H28 119.9 . .
C28 C29 C30 119.9(11) . .
C28 C29 H29 120.0 . .
C30 C29 H29 120.0 . .
C25 C30 C29 121.5(10) . .
C25 C30 H30 119.2 . .
C29 C30 H30 119.2 . .

loop_
_geom_bond_atom_site_label_1
_geom_bond_atom_site_label_2
_geom_bond_distance
_geom_bond_site_symmetry_2
Cu1 O6 1.931(6) .
Cu1 O9 1.936(6) .
Cu1 O7 1.964(6) 2_656
Cu1 O7 1.968(7) .
Cu1 Cu1 3.029(2) 2_656
Si1 O6 1.589(7) .
Si1 O5 1.625(7) .
Si1 O1 1.633(7) .
Si1 C1 1.866(10) .
Si2 O7 1.616(7) .
Si2 O1 1.632(7) .
Si2 O2 1.641(7) .
Si2 C7 1.844(12) .
Si3 O9 1.576(7) 2_656
Si3 O3 1.630(8) .
Si3 O2 1.634(7) .
Si3 C13 1.864(10) .
Si4 O3 1.596(7) .
Si4 O4 1.616(7) .
Si4 O8 1.624(7) 2_656
Si4 C19 1.840(12) .
Si5 O5 1.594(7) .
Si5 O4 1.612(7) .
Si5 O8 1.640(7) .
Si5 C25 1.835(10) .
Na1 O12 2.320(14) .
Na1 O11 2.321(13) .
Na1 O9 2.368(7) .
Na1 O10 2.368(10) .
Na1 O12 2.395(17) 5_666
Na1 O12' 2.401(14) .
Na1 O6 2.421(8) .
Na1 O11' 2.489(19) .
O10 H10A 0.8999 .
O10 H10B 0.9003 .
O11 H11A 0.9001 .
O11 H11B 0.9000 .
O11' H11C 0.9001 .
O11' H11D 0.9000 .
O12 Na1 2.395(17) 5_666
O12 H12A 0.9002 .
O12 H12B 0.9002 .
O12' H12C 0.9001 .
O12' H12D 0.9000 .
C1 C6 1.362(14) .
C1 C2 1.372(15) .
C2 C3 1.389(16) .
C2 H2 0.9500 .
C3 C4 1.358(16) .
C3 H3 0.9500 .
C4 C5 1.354(15) .
C4 H4 0.9500 .
C5 C6 1.374(15) .
C5 H5 0.9500 .
C6 H6 0.9500 .
C7 C12 1.390(15) .
C7 C8 1.402(16) .
C8 C9 1.363(16) .
C8 H8 0.9500 .
C9 C10 1.366(19) .
C9 H9 0.9500 .
C10 C11 1.363(19) .
C10 H10 0.9500 .
C11 C12 1.368(17) .
C11 H11 0.9500 .
C12 H12 0.9500 .
C13 C18 1.389(15) .
C13 C14 1.410(14) .
C14 C15 1.393(16) .
C14 H14 0.9500 .
C15 C16 1.360(17) .
C15 H15 0.9500 .
C16 C17 1.369(15) .
C16 H16 0.9500 .
C17 C18 1.404(15) .
C17 H17 0.9500 .
C18 H18 0.9500 .
C19 C24 1.368(16) .
C19 C20 1.398(16) .
C20 C21 1.373(16) .
C20 H20 0.9500 .
C21 C22 1.375(18) .
C21 H21 0.9500 .
C22 C23 1.36(2) .
C22 H22 0.9500 .
C23 C24 1.387(18) .
C23 H23 0.9500 .
C24 H24 0.9500 .
C25 C30 1.384(14) .
C25 C26 1.400(13) .
C26 C27 1.372(14) .
C26 H26 0.9500 .
C27 C28 1.389(14) .
C27 H27 0.9500 .
C28 C29 1.365(15) .
C28 H28 0.9500 .
C29 C30 1.385(14) .
C29 H29 0.9500 .
C30 H30 0.9500 .

loop_
_geom_torsion_atom_site_label_1
_geom_torsion_atom_site_label_2
_geom_torsion_atom_site_label_3
_geom_torsion_atom_site_label_4
_geom_torsion
_geom_torsion_site_symmetry_1
_geom_torsion_site_symmetry_4
O7 Si2 O1 Si1 -6.5(6) . .
O2 Si2 O1 Si1 -126.7(5) . .
C7 Si2 O1 Si1 114.3(6) . .
O6 Si1 O1 Si2 -38.5(6) . .
O5 Si1 O1 Si2 82.2(6) . .
C1 Si1 O1 Si2 -162.4(5) . .
O9 Si3 O2 Si2 30.6(7) 2_656 .
O3 Si3 O2 Si2 -92.1(6) . .
C13 Si3 O2 Si2 153.8(5) . .
O7 Si2 O2 Si3 11.3(7) . .
O1 Si2 O2 Si3 130.3(5) . .
C7 Si2 O2 Si3 -110.3(6) . .
O4 Si4 O3 Si3 -65.0(10) . .
O8 Si4 O3 Si3 53.4(10) 2_656 .
C19 Si4 O3 Si3 174.1(9) . .
O9 Si3 O3 Si4 -35.7(10) 2_656 .
O2 Si3 O3 Si4 85.7(9) . .
C13 Si3 O3 Si4 -158.4(9) . .
O4 Si5 O5 Si1 64.8(18) . .
O8 Si5 O5 Si1 -53.6(18) . .
C25 Si5 O5 Si1 -172.1(16) . .
O6 Si1 O5 Si5 36.5(18) . .
O1 Si1 O5 Si5 -83.8(17) . .
C1 Si1 O5 Si5 159.9(16) . .
O5 Si1 O6 Cu1 -52.9(5) . .
O1 Si1 O6 Cu1 65.5(5) . .
C1 Si1 O6 Cu1 -173.0(4) . .
O5 Si1 O6 Na1 72.0(5) . .
O1 Si1 O6 Na1 -169.6(4) . .
C1 Si1 O6 Na1 -48.1(6) . .
O1 Si2 O7 Cu1 -155.8(4) . 2_656
O2 Si2 O7 Cu1 -36.1(6) . 2_656
C7 Si2 O7 Cu1 84.3(6) . 2_656
O1 Si2 O7 Cu1 30.0(6) . .
O2 Si2 O7 Cu1 149.7(5) . .
C7 Si2 O7 Cu1 -89.9(6) . .
O5 Si5 O8 Si4 132.0(7) . 2_656
O4 Si5 O8 Si4 12.7(9) . 2_656
C25 Si5 O8 Si4 -109.3(8) . 2_656
O6 Si1 C1 C6 -51.2(10) . .
O5 Si1 C1 C6 -173.5(9) . .
O1 Si1 C1 C6 71.2(10) . .
O6 Si1 C1 C2 130.4(9) . .
O5 Si1 C1 C2 8.2(10) . .
O1 Si1 C1 C2 -107.1(9) . .
O7 Si2 C7 C12 -167.2(8) . .
O1 Si2 C7 C12 73.6(9) . .
O2 Si2 C7 C12 -45.9(10) . .
O7 Si2 C7 C8 13.7(10) . .
O1 Si2 C7 C8 -105.5(9) . .
O2 Si2 C7 C8 135.0(8) . .
O9 Si3 C13 C18 -67.1(9) 2_656 .
O3 Si3 C13 C18 55.6(9) . .
O2 Si3 C13 C18 171.0(8) . .
O9 Si3 C13 C14 113.6(9) 2_656 .
O3 Si3 C13 C14 -123.7(9) . .
O2 Si3 C13 C14 -8.3(10) . .
O3 Si4 C19 C24 152.0(9) . .
O4 Si4 C19 C24 29.9(10) . .
O8 Si4 C19 C24 -89.1(10) 2_656 .
O3 Si4 C19 C20 -27.3(10) . .
O4 Si4 C19 C20 -149.4(8) . .
O8 Si4 C19 C20 91.6(9) 2_656 .
O5 Si5 C25 C30 139.4(8) . .
O4 Si5 C25 C30 -99.3(8) . .
O8 Si5 C25 C30 20.1(9) . .
O5 Si5 C25 C26 -41.1(8) . .
O4 Si5 C25 C26 80.2(8) . .
O8 Si5 C25 C26 -160.3(7) . .
